data_4060567
_journal_name_full Organometallics
_journal_paper_doi 10.1021/om050169r
_journal_year 2005
_chemical_formula_moiety 'C23 H36 Ir O9 P S2 '
_chemical_formula_sum 'C23 H36 Ir O9 P S2'
_chemical_formula_weight 743.85
_space_group_IT_number 14
_symmetry_cell_setting monoclinic
_symmetry_space_group_name_Hall '-P 2ybc'
_symmetry_space_group_name_H-M 'P 1 21/c 1'
_cell_angle_alpha 90
_cell_angle_beta 103.0624(11)
_cell_angle_gamma 90
_cell_formula_units_Z 4
_cell_length_a 8.1750(8)
_cell_length_b 31.572(3)
_cell_length_c 11.2418(10)
_cell_measurement_temperature 298.1
_cell_volume 2826.5(4)
_exptl_crystal_density_diffrn 1.748
_cod_original_sg_symbol_H-M 'P 21/c'
_cod_original_formula_sum 'C23 H36 Ir O9 P S2 '
_cod_database_code 4060567

loop_
_symmetry_equiv_pos_site_id
_symmetry_equiv_pos_as_xyz
1 +X,+Y,+Z
2 -X,1/2+Y,1/2-Z
3 -X,-Y,-Z
4 +X,1/2-Y,1/2+Z

loop_
_atom_site_label
_atom_site_type_symbol
_atom_site_fract_x
_atom_site_fract_y
_atom_site_fract_z
_atom_site_U_iso_or_equiv
_atom_site_adp_type
_atom_site_occupancy
_atom_site_symmetry_multiplicity
_atom_site_calc_flag
_atom_site_refinement_flags
_atom_site_disorder_assembly
_atom_site_disorder_group
Ir(1) Ir 0.91680(4) 0.128630(10) 0.77184(3) 0.04078(8) Uani 1.00 1 d . . .
S(1) S 1.0840(3) 0.17668(6) 0.9066(2) 0.0510(7) Uani 1.00 1 d . . .
S(2) S 1.2556(3) 0.07245(7) 0.9039(2) 0.0601(7) Uani 1.00 1 d . . .
P(1) P 0.9311(3) 0.16800(7) 0.6124(2) 0.0432(6) Uani 1.00 1 d . . .
O(1) O 1.1628(11) 0.1753(3) 1.2051(6) 0.122(4) Uani 1.00 1 d . . .
O(2) O 1.3840(12) 0.2013(2) 1.1429(8) 0.140(4) Uani 1.00 1 d . . .
O(3) O 1.4480(8) 0.1143(2) 1.2273(5) 0.088(2) Uani 1.00 1 d . . .
O(4) O 1.4537(7) 0.0552(2) 1.1238(5) 0.069(2) Uani 1.00 1 d . . .
O(5) O 1.1118(9) 0.0303(2) 0.6793(5) 0.090(3) Uani 1.00 1 d . . .
O(6) O 1.1450(7) 0.0854(2) 0.5642(5) 0.062(2) Uani 1.00 1 d . . .
O(7) O 1.1137(6) 0.1837(2) 0.6096(4) 0.051(2) Uani 1.00 1 d . . .
O(8) O 0.8219(6) 0.2105(2) 0.5901(5) 0.059(2) Uani 1.00 1 d . . .
O(9) O 0.8539(6) 0.1450(2) 0.4865(4) 0.055(2) Uani 1.00 1 d . . .
C(1) C 1.2243(10) 0.1497(3) 1.0208(7) 0.047(3) Uani 1.00 1 d . . .
C(2) C 1.2898(9) 0.1105(2) 1.0211(6) 0.041(2) Uani 1.00 1 d . . .
C(3) C 1.265(2) 0.1765(4) 1.1336(10) 0.102(5) Uani 1.00 1 d . . .
C(4) C 1.386(1) 0.2256(3) 1.2659(8) 0.134(5) Uani 1.00 1 d . . .
C(5) C 1.4034(10) 0.0940(3) 1.1361(7) 0.050(3) Uani 1.00 1 d . . .
C(6) C 1.5688(11) 0.0363(3) 1.2269(7) 0.086(4) Uani 1.00 1 d . . .
C(7) C 1.1491(9) 0.1017(2) 0.7641(6) 0.046(2) Uani 1.00 1 d . . .
C(8) C 1.1367(10) 0.0678(3) 0.6700(7) 0.049(3) Uani 1.00 1 d . . .
C(9) C 1.116(1) 0.0572(3) 0.4585(8) 0.099(5) Uani 1.00 1 d . . .
C(10) C 1.136(2) 0.0781(4) 0.3554(9) 0.158(6) Uani 1.00 1 d . . .
C(11) C 1.1524(10) 0.2070(3) 0.5119(7) 0.080(4) Uani 1.00 1 d . . .
C(12) C 0.8507(12) 0.2440(3) 0.6768(8) 0.090(4) Uani 1.00 1 d . . .
C(13) C 0.7938(12) 0.1654(3) 0.3708(7) 0.098(4) Uani 1.00 1 d . . .
C(14) C 0.7094(10) 0.0833(3) 0.7079(8) 0.059(3) Uani 1.00 1 d . . .
C(15) C 0.6383(9) 0.1243(3) 0.7195(8) 0.055(3) Uani 1.00 1 d . . .
C(16) C 0.6863(12) 0.1358(4) 0.8448(9) 0.076(4) Uani 1.00 1 d . . .
C(17) C 0.7820(12) 0.1020(4) 0.9093(8) 0.077(4) Uani 1.00 1 d . . .
C(18) C 0.7911(11) 0.0696(3) 0.8279(9) 0.066(3) Uani 1.00 1 d . . .
C(19) C 0.6720(12) 0.0569(3) 0.5957(8) 0.100(4) Uani 1.00 1 d . . .
C(20) C 0.5198(10) 0.1478(3) 0.6170(8) 0.096(4) Uani 1.00 1 d . . .
C(21) C 0.6315(13) 0.1755(4) 0.8999(10) 0.137(6) Uani 1.00 1 d . . .
C(22) C 0.8454(13) 0.1003(4) 1.0451(8) 0.139(6) Uani 1.00 1 d . . .
C(23) C 0.8577(13) 0.0257(3) 0.8603(9) 0.127(5) Uani 1.00 1 d . . .
H(1) H 1.3172 0.2501 1.2481 0.149 Uiso 1.00 1 c R . .
H(2) H 1.4966 0.2337 1.3053 0.149 Uiso 1.00 1 c R . .
H(3) H 1.3413 0.2074 1.3180 0.149 Uiso 1.00 1 c R . .
H(4) H 1.6816 0.0422 1.2237 0.098 Uiso 1.00 1 c R . .
H(5) H 1.5519 0.0066 1.2261 0.098 Uiso 1.00 1 c R . .
H(6) H 1.5466 0.0479 1.2997 0.098 Uiso 1.00 1 c R . .
H(7) H 1.2217 0.1233 0.7479 0.058 Uiso 1.00 1 c R . .
H(8) H 1.1919 0.0341 0.4751 0.119 Uiso 1.00 1 c R . .
H(9) H 1.0037 0.0468 0.4425 0.119 Uiso 1.00 1 c R . .
H(10) H 1.0332 0.0906 0.3136 0.196 Uiso 1.00 1 c R . .
H(11) H 1.1754 0.0594 0.3019 0.196 Uiso 1.00 1 c R . .
H(12) H 1.2169 0.0997 0.3818 0.196 Uiso 1.00 1 c R . .
H(13) H 1.0576 0.2234 0.4734 0.097 Uiso 1.00 1 c R . .
H(14) H 1.1802 0.1878 0.4544 0.097 Uiso 1.00 1 c R . .
H(15) H 1.2449 0.2253 0.5416 0.097 Uiso 1.00 1 c R . .
H(16) H 0.8236 0.2703 0.6361 0.107 Uiso 1.00 1 c R . .
H(17) H 0.9654 0.2440 0.7187 0.107 Uiso 1.00 1 c R . .
H(18) H 0.7820 0.2399 0.7337 0.107 Uiso 1.00 1 c R . .
H(19) H 0.6780 0.1718 0.3606 0.110 Uiso 1.00 1 c R . .
H(20) H 0.8087 0.1470 0.3070 0.110 Uiso 1.00 1 c R . .
H(21) H 0.8550 0.1908 0.3682 0.110 Uiso 1.00 1 c R . .
H(22) H 0.6185 0.0314 0.6107 0.115 Uiso 1.00 1 c R . .
H(23) H 0.7730 0.0504 0.5713 0.115 Uiso 1.00 1 c R . .
H(24) H 0.5994 0.0724 0.5328 0.115 Uiso 1.00 1 c R . .
H(25) H 0.4226 0.1309 0.5885 0.110 Uiso 1.00 1 c R . .
H(26) H 0.5749 0.1524 0.5522 0.110 Uiso 1.00 1 c R . .
H(27) H 0.4880 0.1742 0.6451 0.110 Uiso 1.00 1 c R . .
H(28) H 0.5124 0.1760 0.8849 0.176 Uiso 1.00 1 c R . .
H(29) H 0.6697 0.1998 0.8642 0.176 Uiso 1.00 1 c R . .
H(30) H 0.6772 0.1756 0.9855 0.176 Uiso 1.00 1 c R . .
H(31) H 0.9061 0.0747 1.0676 0.165 Uiso 1.00 1 c R . .
H(32) H 0.7537 0.1016 1.0840 0.165 Uiso 1.00 1 c R . .
H(33) H 0.9174 0.1238 1.0697 0.165 Uiso 1.00 1 c R . .
H(34) H 0.8384 0.0090 0.7882 0.141 Uiso 1.00 1 c R . .
H(35) H 0.8018 0.0133 0.9172 0.141 Uiso 1.00 1 c R . .
H(36) H 0.9748 0.0269 0.8952 0.141 Uiso 1.00 1 c R . .

loop_
_atom_site_aniso_label
_atom_site_aniso_U_11
_atom_site_aniso_U_22
_atom_site_aniso_U_33
_atom_site_aniso_U_12
_atom_site_aniso_U_13
_atom_site_aniso_U_23
Ir(1) 0.0427(2) 0.0374(2) 0.0394(2) -0.0007(2) 0.00326(11) 0.0046(2)
S(1) 0.062(2) 0.0372(12) 0.0466(12) 0.0046(11) -0.0037(10) -0.0048(10)
S(2) 0.078(2) 0.0422(13) 0.0477(13) 0.0154(12) -0.0118(11) -0.0030(10)
P(1) 0.0424(13) 0.0382(12) 0.0447(12) -0.0003(10) 0.0008(10) 0.0088(10)
O(1) 0.152(9) 0.134(8) 0.068(5) 0.032(6) -0.001(5) -0.030(5)
O(2) 0.180(10) 0.055(5) 0.135(7) -0.020(6) -0.070(7) -0.020(5)
O(3) 0.096(5) 0.088(5) 0.058(4) 0.013(4) -0.027(4) -0.009(4)
O(4) 0.084(5) 0.052(4) 0.055(4) 0.016(4) -0.014(3) 0.014(3)
O(5) 0.147(7) 0.040(4) 0.066(4) 0.005(4) -0.010(4) -0.009(3)
O(6) 0.088(5) 0.056(4) 0.043(3) 0.005(3) 0.014(3) -0.017(3)
O(7) 0.038(3) 0.054(4) 0.059(3) -0.006(3) 0.008(3) 0.021(3)
O(8) 0.055(4) 0.040(4) 0.076(4) 0.013(3) 0.001(3) 0.008(3)
O(9) 0.066(4) 0.052(4) 0.039(3) -0.003(3) -0.004(3) 0.002(3)
C(1) 0.050(5) 0.042(5) 0.045(5) 0.001(4) 0.002(4) -0.005(4)
C(2) 0.044(5) 0.043(5) 0.032(4) -0.000(4) 0.001(3) -0.006(4)
C(3) 0.13(1) 0.089(10) 0.060(8) 0.036(9) -0.023(8) 0.012(8)
C(4) 0.175(13) 0.101(10) 0.097(9) -0.014(9) -0.029(8) -0.055(8)
C(5) 0.042(5) 0.054(6) 0.050(5) 0.001(4) -0.002(4) 0.011(5)
C(6) 0.082(7) 0.082(7) 0.082(7) 0.020(7) -0.007(5) 0.034(6)
C(7) 0.060(5) 0.039(5) 0.045(4) -0.025(4) 0.027(4) -0.026(4)
C(8) 0.059(6) 0.042(5) 0.041(5) 0.006(4) -0.002(4) -0.006(4)
C(9) 0.146(11) 0.094(9) 0.059(7) 0.007(8) 0.028(7) -0.036(6)
C(10) 0.31(2) 0.118(12) 0.058(7) -0.022(12) 0.075(10) -0.022(7)
C(11) 0.067(7) 0.080(8) 0.095(7) -0.008(6) 0.021(6) 0.040(6)
C(12) 0.101(9) 0.053(7) 0.112(8) 0.014(6) 0.020(7) -0.006(6)
C(13) 0.102(9) 0.117(10) 0.056(6) -0.024(7) -0.022(6) 0.025(6)
C(14) 0.048(6) 0.053(6) 0.069(6) -0.024(5) -0.003(5) 0.016(5)
C(15) 0.036(5) 0.053(6) 0.076(6) -0.009(4) 0.009(4) 0.010(5)
C(16) 0.056(6) 0.102(9) 0.083(7) -0.022(6) 0.038(6) -0.010(7)
C(17) 0.066(7) 0.111(10) 0.053(6) -0.026(7) 0.008(5) 0.023(6)
C(18) 0.058(6) 0.056(6) 0.076(7) -0.020(5) -0.002(5) 0.027(5)
C(19) 0.102(9) 0.086(8) 0.098(8) -0.043(7) -0.005(7) -0.001(7)
C(20) 0.037(6) 0.117(10) 0.121(8) 0.016(6) -0.007(6) 0.039(7)
C(21) 0.113(10) 0.143(13) 0.184(12) -0.010(9) 0.095(9) -0.059(10)
C(22) 0.130(11) 0.23(2) 0.052(6) -0.063(10) 0.012(7) 0.031(8)
C(23) 0.119(10) 0.090(9) 0.144(10) -0.035(7) -0.032(8) 0.078(8)

loop_
_geom_bond_atom_site_label_1
_geom_bond_atom_site_label_2
_geom_bond_distance
_geom_bond_publ_flag
_geom_bond_site_symmetry_1
_geom_bond_site_symmetry_2
Ir(1) S(1) 2.351(2) ? . .
Ir(1) P(1) 2.206(2) ? . .
Ir(1) C(7) 2.101(7) ? . .
Ir(1) C(14) 2.211(8) ? . .
Ir(1) C(15) 2.224(7) ? . .
Ir(1) C(16) 2.23(1) ? . .
Ir(1) C(17) 2.25(1) ? . .
Ir(1) C(18) 2.28(1) ? . .
S(1) C(1) 1.738(7) ? . .
S(2) C(2) 1.757(7) ? . .
S(2) C(7) 1.861(7) ? . .
P(1) O(7) 1.580(5) ? . .
P(1) O(8) 1.600(6) ? . .
P(1) O(9) 1.589(5) ? . .
O(1) C(3) 1.28(2) ? . .
O(2) C(3) 1.24(2) ? . .
O(2) C(4) 1.58(1) ? . .
O(3) C(5) 1.19(1) ? . .
O(4) C(5) 1.31(1) ? . .
O(4) C(6) 1.446(9) ? . .
O(5) C(8) 1.21(1) ? . .
O(6) C(8) 1.33(1) ? . .
O(6) C(9) 1.46(1) ? . .
O(7) C(11) 1.42(1) ? . .
O(8) C(12) 1.42(1) ? . .
O(9) C(13) 1.434(9) ? . .
C(1) C(2) 1.35(1) ? . .
C(1) C(3) 1.50(1) ? . .
C(2) C(5) 1.50(1) ? . .
C(7) C(8) 1.49(1) ? . .
C(9) C(10) 1.38(1) ? . .
C(14) C(15) 1.44(1) ? . .
C(14) C(18) 1.43(1) ? . .
C(14) C(19) 1.48(1) ? . .
C(15) C(16) 1.42(1) ? . .
C(15) C(20) 1.52(1) ? . .
C(16) C(17) 1.42(2) ? . .
C(16) C(21) 1.51(2) ? . .
C(17) C(18) 1.39(2) ? . .
C(17) C(22) 1.50(1) ? . .
C(18) C(23) 1.51(1) ? . .
C(4) H(1) 0.9500 ? . .
C(4) H(2) 0.9500 ? . .
C(4) H(3) 0.9501 ? . .
C(6) H(4) 0.9500 ? . .
C(6) H(5) 0.9500 ? . .
C(6) H(6) 0.9500 ? . .
C(7) H(7) 0.9500 ? . .
C(9) H(8) 0.9501 ? . .
C(9) H(9) 0.9500 ? . .
C(10) H(10) 0.9500 ? . .
C(10) H(11) 0.9500 ? . .
C(10) H(12) 0.9499 ? . .
C(11) H(13) 0.9499 ? . .
C(11) H(14) 0.9501 ? . .
C(11) H(15) 0.9500 ? . .
C(12) H(16) 0.9500 ? . .
C(12) H(17) 0.9500 ? . .
C(12) H(18) 0.9500 ? . .
C(13) H(19) 0.9500 ? . .
C(13) H(20) 0.9499 ? . .
C(13) H(21) 0.9501 ? . .
C(19) H(22) 0.9499 ? . .
C(19) H(23) 0.9500 ? . .
C(19) H(24) 0.9500 ? . .
C(20) H(25) 0.9500 ? . .
C(20) H(26) 0.9500 ? . .
C(20) H(27) 0.9499 ? . .
C(21) H(28) 0.9500 ? . .
C(21) H(29) 0.9500 ? . .
C(21) H(30) 0.9500 ? . .
C(22) H(31) 0.9500 ? . .
C(22) H(32) 0.9500 ? . .
C(22) H(33) 0.9501 ? . .
C(23) H(34) 0.9500 ? . .
C(23) H(35) 0.9500 ? . .
C(23) H(36) 0.9500 ? . .
